data_7009315
loop_
_publ_author_name
'Nomiya, Kenji'
'Takahashi, Satoshi'
'Noguchi, Ryusuke'

_publ_section_title
;
 Synthesis and crystal structure of three silver(I) complexes with
 (S&#x200A;)-(+)-5-oxo-2-tetrahydrofurancarboxylic acid
 (S-Hothf&#x200A;) and its isomeric forms (R-Hothf and
 R,S-Hothf&#x200A;) showing wide spectra of effective antibacterial and
 antifungal activities. Chiral helical polymers in the solid state
 formed by self-assembly of the dimeric [Ag(othf&#x200A;)]2 cores
;
_journal_issue 8
_journal_name_full 'Journal of the Chemical Society, Dalton Transactions'
_journal_page_first 1343
_journal_paper_doi 10.1039/a910251p
_journal_year 2000
_chemical_formula_moiety 'C10 H10 Ag2 O8 '
_chemical_formula_sum 'C10 H10 Ag2 O8'
_chemical_formula_weight 473.92
_space_group_IT_number 4
_symmetry_cell_setting monoclinic
_symmetry_Int_Tables_number 4
_symmetry_space_group_name_Hall 'P 2yb'
_symmetry_space_group_name_H-M 'P 1 21 1'
_cell_angle_alpha 90
_cell_angle_beta 109.37(1)
_cell_angle_gamma 90
_cell_formula_units_Z 2
_cell_length_a 9.560(2)
_cell_length_b 5.417(2)
_cell_length_c 12.858(2)
_cell_measurement_reflns_used 25
_cell_measurement_temperature 296.2
_cell_measurement_theta_max 12.3
_cell_measurement_theta_min 10.0
_cell_volume 628.2(3)
_computing_cell_refinement 'MSC/AFC Diffractometer Control'
_computing_data_collection 'MSC/AFC Diffractometer Control'
_computing_data_reduction teXsan
_computing_publication_material teXsan
_computing_structure_refinement teXsan
_computing_structure_solution 'DIRDIF92 (PATTY)'
_diffrn_ambient_temperature 296.2
_diffrn_measurement_device 'Rigaku AFC5S'
_diffrn_measurement_method \w-2\q
_diffrn_orient_matrix_UB_11 0.10882
_diffrn_orient_matrix_UB_12 0.02617
_diffrn_orient_matrix_UB_13 0.01676
_diffrn_orient_matrix_UB_21 0.01378
_diffrn_orient_matrix_UB_22 0.00835
_diffrn_orient_matrix_UB_23 0.08048
_diffrn_orient_matrix_UB_31 0.01623
_diffrn_orient_matrix_UB_32 -0.18257
_diffrn_orient_matrix_UB_33 0.00608
_diffrn_radiation_detector 'scintillation counter'
_diffrn_radiation_monochromator graphite
_diffrn_radiation_source 'X-ray tube'
_diffrn_radiation_type 'Mo K\a'
_diffrn_radiation_wavelength 0.7107
_diffrn_reflns_av_R_equivalents 0.03461
_diffrn_reflns_limit_h_max 12
_diffrn_reflns_limit_h_min 0
_diffrn_reflns_limit_k_max 0
_diffrn_reflns_limit_k_min -7
_diffrn_reflns_limit_l_max 15
_diffrn_reflns_limit_l_min -16
_diffrn_reflns_number 1682
_diffrn_reflns_reduction_process 'Lp corrections applied'
_diffrn_reflns_theta_max 27.50
_diffrn_reflns_theta_min 3.23
_diffrn_standards_decay_% -0.71
_diffrn_standards_interval_count 150
_diffrn_standards_number 3
_exptl_absorpt_coefficient_mu 3.144
_exptl_absorpt_correction_T_max 0.999
_exptl_absorpt_correction_T_min 0.863
_exptl_absorpt_correction_type
;
\y scans (North,Phillips & Matthews, 1968)
;
_exptl_crystal_colour colorless
_exptl_crystal_density_diffrn 2.506
_exptl_crystal_density_meas ?
_exptl_crystal_description prismatic
_exptl_crystal_F_000 456.00
_exptl_crystal_size_max 0.30
_exptl_crystal_size_mid 0.05
_exptl_crystal_size_min 0.05
_refine_diff_density_max 0.71
_refine_diff_density_min -0.56
_refine_ls_abs_structure_Flack -0.0013
_refine_ls_extinction_method none
_refine_ls_goodness_of_fit_all 1.256
_refine_ls_goodness_of_fit_ref 1.260
_refine_ls_hydrogen_treatment noref
_refine_ls_matrix_type full
_refine_ls_number_constraints 0
_refine_ls_number_parameters 180
_refine_ls_number_reflns 973
_refine_ls_number_restraints 0
_refine_ls_R_factor_all 0.0357
_refine_ls_R_factor_gt 0.0360
_refine_ls_shift/su_max 0.0000
_refine_ls_shift/su_mean 0.0000
_refine_ls_structure_factor_coef F
_refine_ls_weighting_details 'w = 1/[\s^2^(Fo) + 0.00000|Fo|^2^]'
_refine_ls_weighting_scheme sigma
_refine_ls_wR_factor_all 0.0260
_refine_ls_wR_factor_ref 0.0260
_reflns_number_gt 973
_reflns_number_total 1592
_reflns_threshold_expression I>2.00\s(I)
_cod_data_source_file a910251p.txt
_cod_data_source_block 2
_cod_original_cell_volume 628.1(3)
_cod_original_sg_symbol_H-M 'P 21       '
_cod_original_formula_sum 'C10 H10 Ag2 O8 '
_cod_database_code 7009315

loop_
_symmetry_equiv_pos_as_xyz
'   +x,   +y,   +z'
'   -x,1/2+y,   -z'

loop_
_atom_site_label
_atom_site_fract_x
_atom_site_fract_y
_atom_site_fract_z
_atom_site_U_iso_or_equiv
_atom_site_adp_type
_atom_site_calc_flag
_atom_site_refinement_flags
_atom_site_occupancy
_atom_site_calc_attached_atom
Ag(1) 0.3246(1) 0.4602 0.28999(8) 0.0512(3) Uani d . 1.00 .
Ag(1a) 0.16553(9) 0.0140(2) 0.27173(7) 0.0427(3) Uani d . 1.00 .
O(1) 0.5040(9) 0.233(2) 0.3971(7) 0.046(3) Uani d . 1.00 .
O(2) 0.4031(8) -0.111(1) 0.3142(6) 0.038(2) Uani d . 1.00 .
O(3) 0.8867(9) 0.342(2) 0.5665(7) 0.061(3) Uani d . 1.00 .
O(4) 0.7473(7) 0.004(2) 0.5206(5) 0.041(2) Uani d . 1.00 .
O(1a) -0.0249(9) 0.257(2) 0.1929(7) 0.040(2) Uani d . 1.00 .
O(2a) 0.1059(8) 0.595(1) 0.1807(6) 0.040(2) Uani d . 1.00 .
O(3a) -0.461(1) 0.288(2) 0.0988(8) 0.085(4) Uani d . 1.00 .
O(4a) -0.2721(8) 0.544(2) 0.1439(6) 0.039(2) Uani d . 1.00 .
C(2) 0.827(1) 0.193(3) 0.498(1) 0.043(4) Uani d . 1.00 .
C(3) 0.818(1) 0.174(3) 0.379(1) 0.046(4) Uani d . 1.00 .
C(4) 0.747(1) -0.073(3) 0.342(1) 0.049(4) Uani d . 1.00 .
C(5) 0.658(1) -0.112(2) 0.419(1) 0.040(4) Uani d . 1.00 .
C(6) 0.508(1) 0.016(3) 0.3760(8) 0.032(3) Uani d . 1.00 .
C(2a) -0.361(1) 0.374(3) 0.075(1) 0.047(4) Uani d . 1.00 .
C(3a) -0.316(2) 0.336(3) -0.024(1) 0.056(5) Uani d . 1.00 .
C(4a) -0.207(1) 0.547(3) -0.0181(9) 0.055(4) Uani d . 1.00 .
C(5a) -0.153(1) 0.615(2) 0.106(1) 0.040(4) Uani d . 1.00 .
C(6a) -0.011(1) 0.479(3) 0.1661(8) 0.036(3) Uani d . 1.00 .
H(1) 0.7581 0.3138 0.3318 0.053 Uiso calc . 1.00 .
H(2) 0.9145 0.1947 0.3686 0.053 Uiso calc . 1.00 .
H(3) -0.3920 0.3508 -0.0979 0.079 Uiso calc . 1.00 .
H(4) -0.2606 0.1879 -0.0287 0.079 Uiso calc . 1.00 .
H(5) -0.1242 0.5049 -0.0429 0.062 Uiso calc . 1.00 .
H(6) -0.2560 0.6876 -0.0659 0.062 Uiso calc . 1.00 .
H(7) 0.6841 -0.0684 0.2672 0.054 Uiso calc . 1.00 .
H(8) 0.8222 -0.1914 0.3511 0.054 Uiso calc . 1.00 .
H(9) -0.1397 0.7948 0.1092 0.042 Uiso calc . 1.00 .
H(10) 0.6484 -0.2844 0.4308 0.041 Uiso calc . 1.00 .

loop_
_atom_site_aniso_label
_atom_site_aniso_U_11
_atom_site_aniso_U_22
_atom_site_aniso_U_33
_atom_site_aniso_U_12
_atom_site_aniso_U_13
_atom_site_aniso_U_23
Ag(1) 0.0469(6) 0.0280(6) 0.0660(8) 0.0031(5) 0.0018(5) 0.0019(6)
Ag(1a) 0.0401(5) 0.0313(6) 0.0517(6) 0.0035(5) 0.0087(4) 0.0041(5)
O(1) 0.039(5) 0.021(5) 0.071(7) 0.007(4) 0.009(5) -0.017(4)
O(2) 0.037(4) 0.019(4) 0.048(6) -0.008(3) -0.001(4) -0.004(4)
O(3) 0.052(6) 0.077(8) 0.056(6) -0.020(5) 0.019(5) -0.029(6)
O(4) 0.032(4) 0.053(5) 0.030(4) -0.004(5) 0.002(3) 0.007(6)
O(1a) 0.038(5) 0.028(5) 0.050(5) -0.000(4) 0.011(4) 0.010(4)
O(2a) 0.032(4) 0.032(5) 0.046(5) -0.003(4) 0.001(4) -0.003(4)
O(3a) 0.066(7) 0.082(8) 0.100(9) -0.020(7) 0.018(7) 0.022(7)
O(4a) 0.038(4) 0.041(5) 0.039(5) 0.001(4) 0.015(4) -0.002(5)
C(2) 0.029(7) 0.039(8) 0.07(1) 0.007(6) 0.026(7) -0.001(8)
C(3) 0.046(8) 0.055(9) 0.06(1) 0.006(7) 0.041(8) 0.003(8)
C(4) 0.042(7) 0.052(9) 0.041(8) 0.025(7) -0.002(6) -0.022(7)
C(5) 0.039(7) 0.019(7) 0.056(9) 0.004(5) 0.005(6) 0.002(6)
C(6) 0.030(5) 0.038(7) 0.025(6) -0.011(7) 0.004(5) 0.001(7)
C(2a) 0.036(8) 0.046(9) 0.051(9) -0.006(6) 0.002(6) 0.012(7)
C(3a) 0.065(9) 0.06(1) 0.041(9) 0.024(8) 0.006(8) -0.005(8)
C(4a) 0.059(8) 0.08(1) 0.026(6) 0.023(9) 0.011(6) 0.004(8)
C(5a) 0.043(7) 0.028(7) 0.049(8) -0.001(6) 0.014(6) 0.012(6)
C(6a) 0.033(6) 0.033(7) 0.036(7) 0.007(7) 0.004(5) -0.007(7)

loop_
_atom_type_symbol
_atom_type_oxidation_number
_atom_type_number_in_cell
_atom_type_scat_dispersion_real
_atom_type_scat_dispersion_imag
_atom_type_scat_source
Ag 0 4 -1.085 1.101
;International Tables for Crystallography
(1992, Vol. C, Tables 4.2.6.8 and 6.1.1.1)
;
O 0 16 0.008 0.006
;International Tables for Crystallography
(1992, Vol. C, Table 6.1.1.2)
;
C 0 20 0.002 0.002
;International Tables for Crystallography
(1992, Vol. C, Table 6.1.1.2)
;
H 0 20 0.000 0.000
;International Tables for Crystallography
(1992, Vol. C, Table 6.1.1.2)
;

loop_
_geom_angle_atom_site_label_1
_geom_angle_atom_site_label_2
_geom_angle_atom_site_label_3
_geom_angle
_geom_angle_site_symmetry_1
_geom_angle_site_symmetry_2
_geom_angle_site_symmetry_3
_geom_angle_publ_flag
Ag(1a) Ag(1) O(1) 81.9(2) 1_555 1_555 1_555 yes
Ag(1a) Ag(1) O(2) 164.6(2) 1_555 1_555 1_555 yes
Ag(1a) Ag(1) O(2a) 82.0(2) 1_555 1_555 1_555 yes
O(1) Ag(1) O(2) 108.2(3) 1_555 1_555 1_555 yes
O(1) Ag(1) O(2a) 163.8(3) 1_555 1_555 1_555 yes
O(2) Ag(1) O(2a) 87.3(3) 1_565 1_565 1_565 ?
Ag(1) Ag(1a) O(1a) 82.3(2) 1_555 1_555 1_555 yes
Ag(1) Ag(1a) O(2) 76.4(2) 1_555 1_555 1_555 yes
Ag(1) Ag(1a) O(3) 120.4(3) 1_555 1_555 1_555 yes
O(1a) Ag(1a) O(2) 154.5(3) 1_555 1_555 1_555 yes
O(1a) Ag(1a) O(3) 104.2(3) 1_555 1_555 1_555 yes
O(2) Ag(1a) O(3) 98.7(3) 1_555 1_555 1_555 yes
Ag(1) O(1) C(6) 118.9(9) 1_555 1_555 1_555 yes
Ag(1a) O(1a) C(6a) 123.1(8) 1_555 1_555 1_555 yes
Ag(1) O(2) Ag(1a) 90.7(3) 1_545 1_545 1_545 ?
Ag(1) O(2) C(6) 138.6(9) 1_545 1_545 1_545 ?
Ag(1a) O(2) C(6) 121.3(9) 1_555 1_555 1_555 yes
Ag(1) O(2a) C(6a) 122.9(9) 1_555 1_555 1_555 yes
Ag(1a) O(3) C(2) 134(1) 2_656 2_656 2_656 ?
C(2) O(4) C(5) 110(1) 1_555 1_555 1_555 yes
C(2a) O(4a) C(5a) 111(1) 1_555 1_555 1_555 yes
O(3) C(2) O(4) 121(1) 1_555 1_555 1_555 yes
O(3) C(2) C(3) 131(2) 1_555 1_555 1_555 yes
O(4) C(2) C(3) 109(1) 1_555 1_555 1_555 yes
O(3a) C(2a) O(4a) 118(2) 1_555 1_555 1_555 yes
O(3a) C(2a) C(3a) 131(2) 1_555 1_555 1_555 yes
O(4a) C(2a) C(3a) 111(1) 1_555 1_555 1_555 yes
C(2) C(3) C(4) 104(1) 1_555 1_555 1_555 yes
C(2) C(3) H(1) 112.5 1_555 1_555 1_555 no
C(2) C(3) H(2) 112.6 1_555 1_555 1_555 no
C(4) C(3) H(1) 111.8 1_555 1_555 1_555 no
C(4) C(3) H(2) 114.1 1_555 1_555 1_555 no
H(1) C(3) H(2) 101.6 1_555 1_555 1_555 no
C(2a) C(3a) C(4a) 104(1) 1_555 1_555 1_555 yes
C(2a) C(3a) H(3) 119.0 1_555 1_555 1_555 no
C(2a) C(3a) H(4) 119.1 1_555 1_555 1_555 no
C(4a) C(3a) H(3) 104.8 1_555 1_555 1_555 no
C(4a) C(3a) H(4) 104.0 1_555 1_555 1_555 no
H(3) C(3a) H(4) 104.1 1_555 1_555 1_555 no
C(3) C(4) C(5) 102(1) 1_555 1_555 1_555 yes
C(3) C(4) H(7) 111.2 1_555 1_555 1_555 no
C(3) C(4) H(8) 108.5 1_555 1_555 1_555 no
C(5) C(4) H(7) 111.4 1_555 1_555 1_555 no
C(5) C(4) H(8) 113.1 1_555 1_555 1_555 no
H(7) C(4) H(8) 110.1 1_555 1_555 1_555 no
C(3a) C(4a) C(5a) 102(1) 1_555 1_555 1_555 yes
C(3a) C(4a) H(5) 114.9 1_555 1_555 1_555 no
C(3a) C(4a) H(6) 111.6 1_555 1_555 1_555 no
C(5a) C(4a) H(5) 111.4 1_555 1_555 1_555 no
C(5a) C(4a) H(6) 112.6 1_555 1_555 1_555 no
H(5) C(4a) H(6) 104.2 1_555 1_555 1_555 no
O(4) C(5) C(4) 104(1) 1_555 1_555 1_555 yes
O(4) C(5) C(6) 109(1) 1_555 1_555 1_555 yes
O(4) C(5) H(10) 110.2 1_555 1_555 1_555 no
C(4) C(5) C(6) 111(1) 1_555 1_555 1_555 yes
C(4) C(5) H(10) 110.0 1_555 1_555 1_555 no
C(6) C(5) H(10) 112.1 1_555 1_555 1_555 no
O(4a) C(5a) C(4a) 105(1) 1_555 1_555 1_555 yes
O(4a) C(5a) C(6a) 112(1) 1_555 1_555 1_555 yes
O(4a) C(5a) H(9) 111.2 1_555 1_555 1_555 no
C(4a) C(5a) C(6a) 110(1) 1_555 1_555 1_555 yes
C(4a) C(5a) H(9) 105.9 1_555 1_555 1_555 no
C(6a) C(5a) H(9) 112.4 1_555 1_555 1_555 no
O(1) C(6) O(2) 126(1) 1_555 1_555 1_555 yes
O(1) C(6) C(5) 117(1) 1_555 1_555 1_555 yes
O(2) C(6) C(5) 116(1) 1_555 1_555 1_555 yes
O(1a) C(6a) O(2a) 127(1) 1_555 1_555 1_555 yes
O(1a) C(6a) C(5a) 116(1) 1_555 1_555 1_555 yes
O(2a) C(6a) C(5a) 116(1) 1_555 1_555 1_555 yes

loop_
_geom_bond_atom_site_label_1
_geom_bond_atom_site_label_2
_geom_bond_distance
_geom_bond_site_symmetry_1
_geom_bond_site_symmetry_2
_geom_bond_publ_flag
Ag(1) Ag(1a) 2.823(2) 1_555 1_555 yes
Ag(1) O(1) 2.187(9) 1_555 1_555 yes
Ag(1) O(2) 2.431(8) 1_555 1_555 yes
Ag(1) O(2a) 2.219(8) 1_555 1_555 yes
Ag(1a) O(1a) 2.203(9) 1_555 1_555 yes
Ag(1a) O(2) 2.256(8) 1_555 1_555 yes
Ag(1a) O(3) 2.477(9) 1_555 1_555 yes
O(1) C(6) 1.21(2) 1_555 1_555 yes
O(1a) C(6a) 1.27(2) 1_555 1_555 yes
O(2) C(6) 1.26(1) 1_555 1_555 yes
O(2a) C(6a) 1.24(1) 1_555 1_555 yes
O(3) C(2) 1.19(2) 1_555 1_555 yes
O(3a) C(2a) 1.20(2) 1_555 1_555 yes
O(4) C(2) 1.36(2) 1_555 1_555 yes
O(4) C(5) 1.45(1) 1_555 1_555 yes
O(4a) C(2a) 1.36(2) 1_555 1_555 yes
O(4a) C(5a) 1.43(1) 1_555 1_555 yes
C(2) C(3) 1.51(2) 1_555 1_555 yes
C(2a) C(3a) 1.48(2) 1_555 1_555 yes
C(3) C(4) 1.50(2) 1_555 1_555 yes
C(3) H(1) 1.02 1_555 1_555 no
C(3) H(2) 0.98 1_555 1_555 no
C(3a) C(4a) 1.53(2) 1_555 1_555 yes
C(3a) H(3) 0.99 1_555 1_555 no
C(3a) H(4) 0.98 1_555 1_555 no
C(4) C(5) 1.52(2) 1_555 1_555 yes
C(4) H(7) 0.95 1_555 1_555 no
C(4) H(8) 0.94 1_555 1_555 no
C(4a) C(5a) 1.55(2) 1_555 1_555 yes
C(4a) H(5) 0.97 1_555 1_555 no
C(4a) H(6) 0.99 1_555 1_555 no
C(5) C(6) 1.52(2) 1_555 1_555 yes
C(5) H(10) 0.95 1_555 1_555 no
C(5a) C(6a) 1.51(2) 1_555 1_555 yes
C(5a) H(9) 0.98 1_555 1_555 no
